data_7215731
loop_
_publ_author_name
'An, Litao'
'Zhou, Jian'
'Xiao, Hong-Ping'
'Liu, Xing'
'Zou, Huahong'
'Pan, Chun-Yang'
'Liu, Meihua'
'Li, Jianhui'

_publ_section_title
;
 A series of new 3-D boratopolyoxovanadates containing five types of
 [KxOy]n building units
;
_journal_issue 20
_journal_name_full CrystEngComm
_journal_page_first 4236
_journal_paper_doi 10.1039/c4ce00073k
_journal_volume 16
_journal_year 2014
_chemical_formula_moiety 'K2 B18 V12 O54 (O H)6 (H2 O) [K8 (H2 O)16], 3(H2 O)'
_chemical_formula_sum 'B18 H46 K10 O80 V12'
_chemical_formula_weight 2523.18
_chemical_name_systematic
; 
 ? 
;
_space_group_IT_number 2
_symmetry_cell_setting triclinic
_symmetry_space_group_name_Hall '-P 1'
_symmetry_space_group_name_H-M 'P -1'
_atom_sites_solution_primary direct
_atom_sites_solution_secondary difmap
_audit_creation_method SHELXL-97
_cell_angle_alpha 117.070(11)
_cell_angle_beta 96.342(12)
_cell_angle_gamma 107.344(13)
_cell_formula_units_Z 1
_cell_length_a 11.901(12)
_cell_length_b 13.365(14)
_cell_length_c 13.987(14)
_cell_measurement_temperature 296(2)
_cell_volume 1810(3)
_computing_structure_refinement 'SHELXL-97 (Sheldrick, 1997)'
_computing_structure_solution 'SHELXS-97 (Sheldrick, 1990)'
_diffrn_ambient_temperature 296(2)
_diffrn_detector_area_resol_mean 7.31
_diffrn_measured_fraction_theta_full 0.982
_diffrn_measured_fraction_theta_max 0.982
_diffrn_measurement_device_type 'Rigaku Mercury'
_diffrn_measurement_method \w
_diffrn_radiation_monochromator graphite
_diffrn_radiation_source 'fine-focus sealed tube'
_diffrn_radiation_type MoK\a
_diffrn_radiation_wavelength 0.71073
_diffrn_reflns_av_R_equivalents 0.0180
_diffrn_reflns_av_sigmaI/netI 0.0333
_diffrn_reflns_limit_h_max 14
_diffrn_reflns_limit_h_min -14
_diffrn_reflns_limit_k_max 15
_diffrn_reflns_limit_k_min -12
_diffrn_reflns_limit_l_max 14
_diffrn_reflns_limit_l_min -16
_diffrn_reflns_number 9777
_diffrn_reflns_theta_full 25.10
_diffrn_reflns_theta_max 25.10
_diffrn_reflns_theta_min 1.71
_exptl_absorpt_coefficient_mu 2.189
_exptl_absorpt_correction_T_max 0.7517
_exptl_absorpt_correction_T_min 0.5957
_exptl_absorpt_correction_type multi-scan
_exptl_absorpt_process_details 'Jacobson, R. (1998) Private communication'
_exptl_crystal_colour RED
_exptl_crystal_density_diffrn 2.272
_exptl_crystal_density_method 'not measured'
_exptl_crystal_description BLOCK
_exptl_crystal_F_000 1196
_exptl_crystal_size_max 0.21
_exptl_crystal_size_mid 0.17
_exptl_crystal_size_min 0.11
_refine_diff_density_max 2.300
_refine_diff_density_min -2.300
_refine_diff_density_rms 0.201
_refine_ls_extinction_method none
_refine_ls_goodness_of_fit_ref 1.048
_refine_ls_hydrogen_treatment NONE
_refine_ls_matrix_type full
_refine_ls_number_parameters 551
_refine_ls_number_reflns 6321
_refine_ls_number_restraints 0
_refine_ls_restrained_S_all 1.048
_refine_ls_R_factor_all 0.0753
_refine_ls_R_factor_gt 0.0669
_refine_ls_shift/su_max 0.001
_refine_ls_shift/su_mean 0.000
_refine_ls_structure_factor_coef Fsqd
_refine_ls_weighting_details 'calc w=1/[\s^2^(Fo^2^)+(0.1112P)^2^+20.1182P] where P=(Fo^2^+2Fc^2^)/3'
_refine_ls_weighting_scheme calc
_refine_ls_wR_factor_gt 0.1924
_refine_ls_wR_factor_ref 0.2009
_reflns_number_gt 5443
_reflns_number_total 6321
_reflns_threshold_expression >2sigma(I)
_cod_data_source_file c4ce00073k1.cif
_cod_data_source_block 1
_cod_database_code 7215731

loop_
_symmetry_equiv_pos_as_xyz
'x, y, z'
'-x, -y, -z'

loop_
_atom_site_label
_atom_site_type_symbol
_atom_site_fract_x
_atom_site_fract_y
_atom_site_fract_z
_atom_site_U_iso_or_equiv
_atom_site_adp_type
_atom_site_occupancy
_atom_site_symmetry_multiplicity
_atom_site_calc_flag
_atom_site_refinement_flags
V1 V 0.43054(10) 0.79477(10) 0.70738(9) 0.0154(3) Uani 1 1 d .
V2 V 0.37449(10) 0.65860(10) 0.83045(9) 0.0149(3) Uani 1 1 d .
V3 V 0.64716(10) 0.79629(10) 0.91768(9) 0.0146(3) Uani 1 1 d .
V4 V 0.82891(10) 1.05403(10) 1.07859(9) 0.0140(3) Uani 1 1 d .
V5 V 0.72799(10) 1.05390(10) 0.87078(9) 0.0142(3) Uani 1 1 d .
V6 V 0.50007(10) 1.05334(10) 0.75712(9) 0.0154(3) Uani 1 1 d .
K1 K 0.94367(16) 0.82511(18) 1.03119(17) 0.0352(4) Uani 1 1 d .
K2 K 0.55125(19) 0.46996(18) 0.82982(17) 0.0389(5) Uani 1 1 d .
K3 K 0.6496(3) 0.1767(3) 0.5424(3) 0.0829(10) Uani 1 1 d .
K4 K 0.08159(19) 0.41328(19) 0.75038(16) 0.0411(5) Uani 1 1 d .
K5 K 0.2376(4) 0.4738(4) 0.5197(4) 0.1028(12) Uani 1 1 d .
O1 O 0.7161(5) 0.7037(4) 0.8720(4) 0.0248(11) Uani 1 1 d .
O2 O 0.8339(5) 1.0692(5) 0.8083(4) 0.0249(11) Uani 1 1 d .
O3 O 0.3363(5) 0.5136(5) 0.7500(4) 0.0267(12) Uani 1 1 d .
O4 O 0.9701(4) 1.0683(5) 1.0977(4) 0.0242(11) Uani 1 1 d .
O5 O 0.5104(5) 1.0627(5) 0.6468(4) 0.0284(12) Uani 1 1 d .
O6 O 0.5096(4) 0.7220(4) 0.9592(4) 0.0177(10) Uani 1 1 d .
O7 O 0.1769(4) 0.8378(4) 0.7686(4) 0.0163(10) Uani 1 1 d .
O8 O 0.4153(4) 1.1623(4) 0.8373(4) 0.0164(10) Uani 1 1 d .
O9 O 0.6461(4) 1.1624(4) 0.8809(4) 0.0174(10) Uani 1 1 d .
O10 O 0.2587(4) 0.6720(4) 0.9262(4) 0.0159(10) Uani 1 1 d .
O11 O 0.8088(4) 1.1631(4) 1.0310(4) 0.0180(10) Uani 1 1 d .
O12 O 0.2954(4) 0.7158(4) 0.7501(4) 0.0184(10) Uani 1 1 d .
O13 O 0.5740(4) 0.9401(4) 0.7554(4) 0.0176(10) Uani 1 1 d .
O14 O 0.2690(4) 1.0911(4) 0.9226(4) 0.0185(10) Uani 1 1 d .
O15 O 0.5111(4) 0.7436(4) 0.7939(4) 0.0188(10) Uani 1 1 d .
O16 O 0.3569(4) 0.9093(4) 0.7158(4) 0.0188(10) Uani 1 1 d .
O17 O 0.7389(4) 0.9422(4) 0.9184(4) 0.0186(10) Uani 1 1 d .
O18 O 0.4104(5) 0.7028(5) 0.5759(4) 0.0271(12) Uani 1 1 d .
O19 O 0.2270(4) 1.2018(4) 0.8383(4) 0.0194(10) Uani 1 1 d .
O20 O 0.2117(4) 0.9999(4) 0.7236(4) 0.0163(10) Uani 1 1 d .
O21 O 0.1586(5) 0.7982(4) 0.5787(4) 0.0209(10) Uani 1 1 d .
O22 O 0.8054(4) 1.3486(4) 0.9221(4) 0.0209(10) Uani 1 1 d .
O23 O 0.1019(4) 0.6574(4) 0.7878(4) 0.0168(10) Uani 1 1 d .
O24 O 0.9484(4) 1.3509(5) 1.0568(4) 0.0207(10) Uani 1 1 d .
O25 O 0.6104(4) 1.3455(4) 0.9384(4) 0.0167(10) Uani 1 1 d .
O26 O 0.2440(5) 1.4051(5) 0.9221(5) 0.0278(12) Uani 1 1 d .
O27 O 0.4227(4) 1.3666(4) 0.9428(4) 0.0198(10) Uani 1 1 d .
O28 O 1.0067(5) 1.3848(5) 0.9131(5) 0.0292(12) Uani 1 1 d .
O29 O 0.1031(5) 0.6322(4) 0.6108(4) 0.0209(11) Uani 1 1 d .
O30 O 0.0363(7) 0.6014(5) 0.4322(5) 0.0464(18) Uani 1 1 d .
B1 B 0.8493(7) 1.2966(7) 1.0966(7) 0.0175(15) Uani 1 1 d .
B2 B 0.9195(7) 1.3620(7) 0.9665(7) 0.0208(16) Uani 1 1 d .
B3 B 0.6973(7) 1.2959(7) 0.9529(7) 0.0168(15) Uani 1 1 d .
B4 B 0.4879(7) 1.2886(7) 0.9394(6) 0.0162(15) Uani 1 1 d .
B5 B 0.2998(7) 1.3232(7) 0.9002(7) 0.0178(15) Uani 1 1 d .
B6 B 0.2798(7) 1.1105(7) 0.8281(6) 0.0167(15) Uani 1 1 d .
B7 B 0.2265(7) 0.8888(7) 0.6975(6) 0.0158(15) Uani 1 1 d .
B8 B 0.1008(8) 0.6787(7) 0.5422(7) 0.0216(17) Uani 1 1 d .
B9 B 0.1695(7) 0.7106(7) 0.7315(6) 0.0157(15) Uani 1 1 d .
O1W O 0.5000 1.0000 1.0000 0.149(8) Uani 1 2 d S
O2W O 1.0358(10) 0.0677(10) 0.3498(9) 0.043(3) Uiso 0.60 1 d P
O2W' O 1.165(4) 0.165(4) 0.284(3) 0.079(16) Uiso 0.40 1 d P
O3W O 0.3395(15) 0.1278(15) 0.4363(14) 0.142(5) Uiso 1 1 d .
O4W O 0.3889(18) 0.2412(12) 0.6645(11) 0.067(5) Uani 0.50 1 d P
O5W O 0.757(3) 0.408(3) 0.762(2) 0.118(8) Uiso 0.50 1 d P
O6W O 1.1390(8) 0.3854(10) 0.2878(8) 0.094(4) Uani 1 1 d .
O7W O -0.1766(7) -0.1837(10) -0.2651(7) 0.0307(18) Uani 1 1 d .
O8W O -0.3927(18) -0.3871(18) -0.3953(16) 0.095(5) Uiso 0.60 1 d P
O8W' O -0.468(3) -0.506(2) -0.375(2) 0.088(7) Uiso 0.40 1 d P
O9W O 0.833(3) 0.195(2) 0.680(2) 0.080(9) Uani 0.50 1 d P
O9W' O 0.852(3) 0.151(2) 0.653(2) 0.079(8) Uani 0.50 1 d P
O10A O 0.1972(19) 0.9992(18) 0.5221(16) 0.093(5) Uiso 0.60 1 d P
O10B O 0.105(3) 0.961(3) 0.517(3) 0.103(9) Uiso 0.40 1 d P
O11B O 0.171(2) 0.273(2) 0.551(2) 0.118(7) Uiso 0.60 1 d P
O11A O 0.102(3) 0.189(3) 0.647(3) 0.107(9) Uiso 0.40 1 d P
O12W O 1.0119(14) 0.1473(18) 0.6938(12) 0.074(5) Uani 0.50 1 d P

loop_
_atom_site_aniso_label
_atom_site_aniso_U_11
_atom_site_aniso_U_22
_atom_site_aniso_U_33
_atom_site_aniso_U_23
_atom_site_aniso_U_13
_atom_site_aniso_U_12
V1 0.0160(6) 0.0121(6) 0.0135(6) 0.0047(5) 0.0011(4) 0.0038(4)
V2 0.0142(6) 0.0099(5) 0.0158(6) 0.0050(5) -0.0001(4) 0.0032(4)
V3 0.0139(6) 0.0104(5) 0.0169(6) 0.0060(5) 0.0019(4) 0.0042(4)
V4 0.0122(6) 0.0115(5) 0.0170(6) 0.0071(5) 0.0024(4) 0.0040(4)
V5 0.0131(6) 0.0122(5) 0.0164(6) 0.0074(5) 0.0034(4) 0.0042(4)
V6 0.0152(6) 0.0141(6) 0.0154(6) 0.0081(5) 0.0019(4) 0.0037(5)
K1 0.0213(9) 0.0372(10) 0.0529(12) 0.0263(9) 0.0099(8) 0.0138(8)
K2 0.0469(11) 0.0304(10) 0.0392(10) 0.0195(9) 0.0110(9) 0.0127(9)
K3 0.098(2) 0.092(2) 0.0580(17) 0.0476(17) 0.0201(16) 0.0222(19)
K4 0.0455(11) 0.0412(11) 0.0315(10) 0.0230(9) 0.0016(8) 0.0070(9)
K5 0.098(3) 0.075(2) 0.102(3) 0.026(2) 0.020(2) 0.026(2)
O1 0.025(3) 0.016(2) 0.031(3) 0.010(2) 0.007(2) 0.010(2)
O2 0.021(3) 0.029(3) 0.029(3) 0.017(2) 0.010(2) 0.009(2)
O3 0.029(3) 0.015(3) 0.027(3) 0.006(2) 0.004(2) 0.007(2)
O4 0.016(2) 0.025(3) 0.028(3) 0.011(2) 0.004(2) 0.007(2)
O5 0.034(3) 0.031(3) 0.024(3) 0.017(2) 0.009(2) 0.011(2)
O6 0.012(2) 0.018(2) 0.018(2) 0.010(2) 0.0001(19) 0.0003(19)
O7 0.017(2) 0.011(2) 0.018(2) 0.0067(19) 0.0011(19) 0.0043(18)
O8 0.015(2) 0.013(2) 0.018(2) 0.008(2) 0.0017(19) 0.0027(19)
O9 0.014(2) 0.013(2) 0.021(2) 0.007(2) -0.0010(19) 0.0043(19)
O10 0.015(2) 0.014(2) 0.018(2) 0.0078(19) 0.0017(19) 0.0062(19)
O11 0.021(2) 0.013(2) 0.019(2) 0.008(2) 0.0005(19) 0.0064(19)
O12 0.016(2) 0.018(2) 0.023(2) 0.013(2) 0.0026(19) 0.0061(19)
O13 0.014(2) 0.012(2) 0.019(2) 0.005(2) 0.0003(19) 0.0023(19)
O14 0.019(2) 0.012(2) 0.018(2) 0.008(2) 0.0005(19) 0.0006(19)
O15 0.016(2) 0.019(2) 0.021(2) 0.013(2) 0.0021(19) 0.0028(19)
O16 0.016(2) 0.014(2) 0.027(3) 0.012(2) 0.004(2) 0.0052(19)
O17 0.022(2) 0.013(2) 0.019(2) 0.008(2) 0.004(2) 0.0059(19)
O18 0.036(3) 0.019(3) 0.019(3) 0.006(2) 0.005(2) 0.009(2)
O19 0.014(2) 0.013(2) 0.028(3) 0.010(2) 0.000(2) 0.0047(19)
O20 0.015(2) 0.010(2) 0.018(2) 0.0065(19) -0.0032(19) 0.0020(18)
O21 0.026(3) 0.012(2) 0.016(2) 0.006(2) -0.001(2) 0.001(2)
O22 0.015(2) 0.022(3) 0.027(3) 0.015(2) 0.006(2) 0.005(2)
O23 0.016(2) 0.011(2) 0.019(2) 0.0068(19) 0.0026(19) 0.0024(18)
O24 0.016(2) 0.024(3) 0.029(3) 0.019(2) 0.008(2) 0.007(2)
O25 0.014(2) 0.011(2) 0.021(2) 0.0073(19) 0.0028(19) 0.0032(18)
O26 0.015(2) 0.017(3) 0.046(3) 0.013(2) 0.002(2) 0.007(2)
O27 0.014(2) 0.013(2) 0.026(3) 0.008(2) 0.000(2) 0.0036(19)
O28 0.020(3) 0.040(3) 0.037(3) 0.027(3) 0.012(2) 0.010(2)
O29 0.025(3) 0.011(2) 0.017(2) 0.005(2) -0.004(2) 0.003(2)
O30 0.075(5) 0.016(3) 0.020(3) 0.007(2) -0.017(3) -0.002(3)
B1 0.015(4) 0.016(4) 0.020(4) 0.010(3) 0.002(3) 0.004(3)
B2 0.019(4) 0.017(4) 0.029(4) 0.013(3) 0.008(3) 0.007(3)
B3 0.013(4) 0.014(4) 0.022(4) 0.009(3) 0.003(3) 0.005(3)
B4 0.017(4) 0.011(3) 0.016(4) 0.006(3) -0.001(3) 0.003(3)
B5 0.015(4) 0.015(4) 0.021(4) 0.009(3) 0.003(3) 0.005(3)
B6 0.016(4) 0.012(4) 0.018(4) 0.006(3) -0.001(3) 0.004(3)
B7 0.016(4) 0.015(4) 0.013(3) 0.008(3) 0.000(3) 0.003(3)
B8 0.022(4) 0.016(4) 0.017(4) 0.005(3) -0.002(3) 0.003(3)
B9 0.012(3) 0.010(3) 0.017(4) 0.003(3) -0.002(3) 0.002(3)
O1W 0.16(2) 0.143(19) 0.136(18) 0.063(16) 0.063(16) 0.055(16)
O4W 0.128(15) 0.033(7) 0.028(7) 0.009(6) -0.011(8) 0.040(9)
O6W 0.037(4) 0.115(8) 0.074(6) 0.008(6) 0.009(4) 0.030(5)
O7W 0.019(3) 0.048(5) 0.014(3) 0.004(4) 0.003(3) 0.020(3)
O9W 0.13(2) 0.035(12) 0.044(13) 0.015(10) -0.028(12) 0.015(12)
O9W' 0.16(2) 0.064(17) 0.045(13) 0.044(13) 0.032(13) 0.062(17)
O12W 0.043(9) 0.104(14) 0.037(8) 0.028(9) -0.026(7) 0.008(9)

loop_
_atom_type_symbol
_atom_type_description
_atom_type_scat_dispersion_real
_atom_type_scat_dispersion_imag
_atom_type_scat_source
C C 0.0033 0.0016 'International Tables Vol C Tables 4.2.6.8 and 6.1.1.4'
H H 0.0000 0.0000 'International Tables Vol C Tables 4.2.6.8 and 6.1.1.4'
B B 0.0013 0.0007 'International Tables Vol C Tables 4.2.6.8 and 6.1.1.4'
N N 0.0061 0.0033 'International Tables Vol C Tables 4.2.6.8 and 6.1.1.4'
O O 0.0106 0.0060 'International Tables Vol C Tables 4.2.6.8 and 6.1.1.4'
K K 0.2009 0.2494 'International Tables Vol C Tables 4.2.6.8 and 6.1.1.4'
V V 0.3005 0.5294 'International Tables Vol C Tables 4.2.6.8 and 6.1.1.4'

loop_
_geom_angle_atom_site_label_1
_geom_angle_atom_site_label_2
_geom_angle_atom_site_label_3
_geom_angle
_geom_angle_site_symmetry_1
_geom_angle_site_symmetry_3
O18 V1 O13 106.8(3) . .
O18 V1 O15 108.3(3) . .
O13 V1 O15 93.8(2) . .
O18 V1 O16 107.1(2) . .
O13 V1 O16 78.4(2) . .
O15 V1 O16 144.5(2) . .
O18 V1 O12 107.3(3) . .
O13 V1 O12 145.9(2) . .
O15 V1 O12 77.9(2) . .
O16 V1 O12 89.4(2) . .
O18 V1 V6 110.5(2) . .
O13 V1 V6 39.45(15) . .
O15 V1 V6 125.88(16) . .
O16 V1 V6 38.98(15) . .
O12 V1 V6 122.62(15) . .
O18 V1 V2 111.6(2) . .
O13 V1 V2 126.30(16) . .
O15 V1 V2 39.28(15) . .
O16 V1 V2 121.85(16) . .
O12 V1 V2 38.67(14) . .
V6 V1 V2 137.86(6) . .
O18 V1 K5 48.2(2) . .
O13 V1 K5 152.69(17) . .
O15 V1 K5 86.37(18) . .
O16 V1 K5 116.14(18) . .
O12 V1 K5 60.74(17) . .
V6 V1 K5 147.67(10) . .
V2 V1 K5 67.66(11) . .
O18 V1 K3 49.3(2) . 2_666
O13 V1 K3 83.42(16) . 2_666
O15 V1 K3 154.24(16) . 2_666
O16 V1 K3 60.02(16) . 2_666
O12 V1 K3 117.82(16) . 2_666
V6 V1 K3 65.03(7) . 2_666
V2 V1 K3 150.23(7) . 2_666
K5 V1 K3 84.76(12) . 2_666
O3 V2 O6 109.7(2) . .
O3 V2 O12 108.8(3) . .
O6 V2 O12 139.6(2) . .
O3 V2 O15 107.9(3) . .
O6 V2 O15 78.7(2) . .
O12 V2 O15 78.2(2) . .
O3 V2 O10 104.8(2) . .
O6 V2 O10 90.2(2) . .
O12 V2 O10 91.7(2) . .
O15 V2 O10 147.3(2) . .
O3 V2 V3 112.0(2) . .
O6 V2 V3 39.60(15) . .
O12 V2 V3 112.41(16) . .
O15 V2 V3 39.28(15) . .
O10 V2 V3 124.85(15) . .
O3 V2 V1 112.3(2) . .
O6 V2 V1 112.05(16) . .
O12 V2 V1 39.39(15) . .
O15 V2 V1 38.82(14) . .
O10 V2 V1 125.32(14) . .
V3 V2 V1 75.58(6) . .
O3 V2 K4 52.2(2) . .
O6 V2 K4 124.35(16) . .
O12 V2 K4 89.43(17) . .
O15 V2 K4 151.75(16) . .
O10 V2 K4 56.90(14) . .
V3 V2 K4 157.41(6) . .
V1 V2 K4 123.55(7) . .
O3 V2 K5 53.0(2) . .
O6 V2 K5 148.92(17) . .
O12 V2 K5 58.05(17) . .
O15 V2 K5 83.07(17) . .
O10 V2 K5 117.82(17) . .
V3 V2 K5 117.02(8) . .
V1 V2 K5 63.91(10) . .
K4 V2 K5 68.90(8) . .
O3 V2 K2 51.2(2) . .
O6 V2 K2 60.32(16) . .
O12 V2 K2 148.20(16) . .
O15 V2 K2 85.22(16) . .
O10 V2 K2 115.92(14) . .
V3 V2 K2 65.70(9) . .
V1 V2 K2 118.53(7) . .
K4 V2 K2 92.81(11) . .
K5 V2 K2 93.39(9) . .
O1 V3 O17 107.8(3) . .
O1 V3 O15 107.1(3) . .
O17 V3 O15 93.7(2) . .
O1 V3 O6 108.2(3) . .
O17 V3 O6 143.9(2) . .
O15 V3 O6 79.0(2) . .
O1 V3 O14 106.7(2) . 2_677
O17 V3 O14 79.0(2) . 2_677
O15 V3 O14 146.1(2) . 2_677
O6 V3 O14 87.7(2) . 2_677
O1 V3 V2 110.5(2) . .
O17 V3 V2 126.45(15) . .
O15 V3 V2 39.92(15) . .
O6 V3 V2 39.19(15) . .
O14 V3 V2 122.02(15) 2_677 .
O1 V3 V4 111.1(2) . .
O17 V3 V4 39.93(15) . .
O15 V3 V4 126.65(16) . .
O6 V3 V4 120.45(16) . .
O14 V3 V4 39.07(14) 2_677 .
V2 V3 V4 138.15(5) . .
O1 V3 K1 49.4(2) . .
O17 V3 K1 82.94(16) . .
O15 V3 K1 152.39(16) . .
O6 V3 K1 119.01(16) . .
O14 V3 K1 60.23(15) 2_677 .
V2 V3 K1 150.51(7) . .
V4 V3 K1 64.84(7) . .
O1 V3 K2 48.5(2) . .
O17 V3 K2 154.41(16) . .
O15 V3 K2 86.53(15) . .
O6 V3 K2 61.15(15) . .
O14 V3 K2 114.12(15) 2_677 .
V2 V3 K2 66.88(5) . .
V4 V3 K2 146.81(6) . .
K1 V3 K2 85.15(6) . .
O4 V4 O11 109.0(2) . .
O4 V4 O14 109.1(2) . 2_677
O11 V4 O14 139.8(2) . 2_677
O4 V4 O17 109.4(2) . .
O11 V4 O17 77.4(2) . .
O14 V4 O17 78.4(2) 2_677 .
O4 V4 O7 103.5(2) . 2_677
O11 V4 O7 91.4(2) . 2_677
O14 V4 O7 91.9(2) 2_677 2_677
O17 V4 O7 147.1(2) . 2_677
O4 V4 V3 113.7(2) . .
O11 V4 V3 111.16(17) . .
O14 V4 V3 39.48(15) 2_677 .
O17 V4 V3 38.92(14) . .
O7 V4 V3 125.37(15) 2_677 .
O4 V4 V5 113.0(2) . .
O11 V4 V5 38.97(14) . .
O14 V4 V5 111.99(15) 2_677 .
O17 V4 V5 38.52(15) . .
O7 V4 V5 125.00(15) 2_677 .
V3 V4 V5 74.93(7) . .
O4 V4 K1 52.10(19) . .
O11 V4 K1 145.04(16) . .
O14 V4 K1 60.28(17) 2_677 .
O17 V4 K1 82.43(15) . .
O7 V4 K1 119.91(14) 2_677 .
V3 V4 K1 64.87(9) . .
V5 V4 K1 114.92(6) . .
O4 V4 K1 51.1(2) . 2_777
O11 V4 K1 61.02(16) . 2_777
O14 V4 K1 144.85(16) 2_677 2_777
O17 V4 K1 82.36(17) . 2_777
O7 V4 K1 119.24(15) 2_677 2_777
V3 V4 K1 115.19(8) . 2_777
V5 V4 K1 64.92(8) . 2_777
K1 V4 K1 88.36(8) . 2_777
O2 V5 O17 106.8(2) . .
O2 V5 O13 107.3(3) . .
O17 V5 O13 94.3(2) . .
O2 V5 O9 110.3(2) . .
O17 V5 O9 142.6(2) . .
O13 V5 O9 78.9(2) . .
O2 V5 O11 106.5(3) . .
O17 V5 O11 77.8(2) . .
O13 V5 O11 146.1(2) . .
O9 V5 O11 87.6(2) . .
O2 V5 V6 111.3(2) . .
O17 V5 V6 127.14(16) . .
O13 V5 V6 40.17(15) . .
O9 V5 V6 38.98(14) . .
O11 V5 V6 122.20(15) . .
O2 V5 V4 109.7(2) . .
O17 V5 V4 39.60(15) . .
O13 V5 V4 127.32(16) . .
O9 V5 V4 119.70(15) . .
O11 V5 V4 38.31(15) . .
V6 V5 V4 138.81(5) . .
O2 V5 K1 47.7(2) . 2_777
O17 V5 K1 83.17(16) . 2_777
O13 V5 K1 151.48(15) . 2_777
O9 V5 K1 119.46(16) . 2_777
O11 V5 K1 61.20(15) . 2_777
V6 V5 K1 149.54(6) . 2_777
V4 V5 K1 65.23(5) . 2_777
O5 V6 O9 112.7(3) . .
O5 V6 O16 109.1(3) . .
O9 V6 O16 136.5(2) . .
O5 V6 O13 107.1(3) . .
O9 V6 O13 78.8(2) . .
O16 V6 O13 77.9(2) . .
O5 V6 O8 106.4(2) . .
O9 V6 O8 88.8(2) . .
O16 V6 O8 90.9(2) . .
O13 V6 O8 146.5(2) . .
O5 V6 V5 112.7(2) . .
O9 V6 V5 39.52(15) . .
O16 V6 V5 111.57(16) . .
O13 V6 V5 39.51(14) . .
O8 V6 V5 123.78(15) . .
O5 V6 V1 111.9(2) . .
O9 V6 V1 110.82(15) . .
O16 V6 V1 39.14(14) . .
O13 V6 V1 38.78(15) . .
O8 V6 V1 124.24(15) . .
V5 V6 V1 75.35(5) . .
O5 V6 K3 49.4(2) . 2_666
O9 V6 K3 150.18(17) . 2_666
O16 V6 K3 61.44(16) . 2_666
O13 V6 K3 84.66(16) . 2_666
O8 V6 K3 117.65(16) . 2_666
V5 V6 K3 118.37(9) . 2_666
V1 V6 K3 66.99(8) . 2_666
O2 K1 O1 175.67(17) 2_777 .
O2 K1 O4 86.00(16) 2_777 .
O1 K1 O4 97.89(15) . .
O2 K1 O4 96.50(17) 2_777 2_777
O1 K1 O4 87.16(17) . 2_777
O4 K1 O4 59.25(19) . 2_777
O2 K1 O24 76.38(17) 2_777 2_777
O1 K1 O24 101.20(17) . 2_777
O4 K1 O24 145.02(16) . 2_777
O4 K1 O24 92.63(16) 2_777 2_777
O2 K1 O19 100.59(17) 2_777 2_677
O1 K1 O19 77.34(17) . 2_677
O4 K1 O19 93.51(15) . 2_677
O4 K1 O19 146.65(15) 2_777 2_677
O24 K1 O19 119.09(15) 2_777 2_677
O2 K1 O14 122.84(17) 2_777 2_677
O1 K1 O14 58.47(15) . 2_677
O4 K1 O14 58.31(14) . 2_677
O4 K1 O14 99.88(15) 2_777 2_677
O24 K1 O14 155.12(15) 2_777 2_677
O19 K1 O14 46.90(13) 2_677 2_677
O2 K1 O11 57.77(16) 2_777 2_777
O1 K1 O11 123.15(17) . 2_777
O4 K1 O11 98.31(14) . 2_777
O4 K1 O11 57.05(14) 2_777 2_777
O24 K1 O11 46.76(13) 2_777 2_777
O19 K1 O11 154.18(14) 2_677 2_777
O14 K1 O11 154.97(14) 2_677 2_777
O2 K1 B2 62.81(19) 2_777 2_777
O1 K1 B2 113.7(2) . 2_777
O4 K1 B2 147.31(19) . 2_777
O4 K1 B2 112.03(19) 2_777 2_777
O24 K1 B2 23.32(18) 2_777 2_777
O19 K1 B2 101.25(18) 2_677 2_777
O14 K1 B2 147.08(18) 2_677 2_777
O11 K1 B2 57.83(17) 2_777 2_777
O2 K1 O28 69.52(16) 2_777 2_777
O1 K1 O28 106.23(16) . 2_777
O4 K1 O28 151.67(17) . 2_777
O4 K1 O28 135.28(15) 2_777 2_777
O24 K1 O28 43.42(14) 2_777 2_777
O19 K1 O28 77.85(14) 2_677 2_777
O14 K1 O28 123.73(14) 2_677 2_777
O11 K1 O28 80.93(13) 2_777 2_777
B2 K1 O28 23.49(17) 2_777 2_777
O2 K1 B5 112.53(19) 2_777 2_677
O1 K1 B5 64.25(19) . 2_677
O4 K1 B5 112.40(18) . 2_677
O4 K1 B5 149.66(18) 2_777 2_677
O24 K1 B5 102.28(19) 2_777 2_677
O19 K1 B5 22.36(16) 2_677 2_677
O14 K1 B5 57.45(17) 2_677 2_677
O11 K1 B5 147.57(17) 2_777 2_677
B2 K1 B5 89.9(2) 2_777 2_677
O28 K1 B5 67.15(17) 2_777 2_677
O2 K1 V4 108.20(14) 2_777 .
O1 K1 V4 75.10(12) . .
O4 K1 V4 26.51(11) . .
O4 K1 V4 71.97(12) 2_777 .
O24 K1 V4 164.18(12) 2_777 .
O19 K1 V4 75.56(11) 2_677 .
O14 K1 V4 33.07(9) 2_677 .
O11 K1 V4 122.21(11) 2_777 .
B2 K1 V4 170.07(16) 2_777 .
O28 K1 V4 152.36(12) 2_777 .
B5 K1 V4 90.06(15) 2_677 .
O4W K2 O27 74.8(4) . 1_545
O4W K2 O27 136.3(4) . 2_677
O27 K2 O27 63.58(18) 1_545 2_677
O4W K2 O25 84.5(3) . 1_545
O27 K2 O25 48.23(14) 1_545 1_545
O27 K2 O25 77.95(16) 2_677 1_545
O4W K2 O1 143.8(4) . .
O27 K2 O1 139.99(16) 1_545 .
O27 K2 O1 76.42(16) 2_677 .
O25 K2 O1 124.16(17) 1_545 .
O4W K2 O5W 90.2(7) . .
O27 K2 O5W 119.4(6) 1_545 .
O27 K2 O5W 121.0(6) 2_677 .
O25 K2 O5W 72.5(6) 1_545 .
O1 K2 O5W 79.9(6) . .
O4W K2 O3 76.5(4) . .
O27 K2 O3 92.09(17) 1_545 .
O27 K2 O3 91.70(16) 2_677 .
O25 K2 O3 139.62(16) 1_545 .
O1 K2 O3 89.83(17) . .
O5W K2 O3 141.5(6) . .
O4W K2 O8W' 77.9(6) . 1_666
O27 K2 O8W' 145.7(5) 1_545 1_666
O27 K2 O8W' 132.6(5) 2_677 1_666
O25 K2 O8W' 147.7(5) 1_545 1_666
O1 K2 O8W' 66.2(5) . 1_666
O5W K2 O8W' 80.7(7) . 1_666
O3 K2 O8W' 61.3(5) . 1_666
O4W K2 O6 130.1(4) . .
O27 K2 O6 93.72(15) 1_545 .
O27 K2 O6 45.78(13) 2_677 .
O25 K2 O6 123.54(16) 1_545 .
O1 K2 O6 55.80(15) . .
O5W K2 O6 134.8(6) . .
O3 K2 O6 55.17(13) . .
O8W' K2 O6 88.2(5) 1_666 .
O4W K2 B5 150.9(4) . 2_677
O27 K2 B5 76.89(19) 1_545 2_677
O27 K2 B5 23.47(17) 2_677 2_677
O25 K2 B5 71.61(19) 1_545 2_677
O1 K2 B5 65.32(18) . 2_677
O5W K2 B5 97.8(6) . 2_677
O3 K2 B5 111.39(18) . 2_677
O8W' K2 B5 130.9(5) 1_666 2_677
O6 K2 B5 58.32(16) . 2_677
O4W K2 O26 137.1(3) . 2_677
O27 K2 O26 75.59(16) 1_545 2_677
O27 K2 O26 43.73(14) 2_677 2_677
O25 K2 O26 52.66(14) 1_545 2_677
O1 K2 O26 74.98(15) . 2_677
O5W K2 O26 78.1(6) . 2_677
O3 K2 O26 134.85(15) . 2_677
O8W' K2 O26 138.4(5) 1_666 2_677
O6 K2 O26 82.02(13) . 2_677
B5 K2 O26 23.84(16) 2_677 2_677
O4W K2 B4 71.3(3) . 1_545
O27 K2 B4 25.42(16) 1_545 1_545
O27 K2 B4 76.33(19) 2_677 1_545
O25 K2 B4 25.02(16) 1_545 1_545
O1 K2 B4 143.57(18) . 1_545
O5W K2 B4 94.0(6) . 1_545
O3 K2 B4 114.66(19) . 1_545
O8W' K2 B4 148.7(5) 1_666 1_545
O6 K2 B4 115.71(18) . 1_545
B5 K2 B4 80.3(2) 2_677 1_545
O26 K2 B4 68.63(17) 2_677 1_545
O9W K3 O5 81.6(8) . 1_545
O9W K3 O5 119.0(5) . 2_666
O5 K3 O5 77.3(2) 1_545 2_666
O9W K3 O9W' 12.4(6) . .
O5 K3 O9W' 83.7(6) 1_545 .
O5 K3 O9W' 108.0(5) 2_666 .
O9W K3 O18 141.2(7) . 2_666
O5 K3 O18 131.6(2) 1_545 2_666
O5 K3 O18 91.38(19) 2_666 2_666
O9W' K3 O18 143.5(6) . 2_666
O9W K3 O5W 64.9(7) . .
O5 K3 O5W 88.8(6) 1_545 .
O5 K3 O5W 164.3(6) 2_666 .
O9W' K3 O5W 77.1(7) . .
O18 K3 O5W 92.6(6) 2_666 .
O9W K3 O21 80.9(8) . 2_666
O5 K3 O21 151.8(2) 1_545 2_666
O5 K3 O21 92.10(18) 2_666 2_666
O9W' K3 O21 74.8(6) . 2_666
O18 K3 O21 73.90(17) 2_666 2_666
O5W K3 O21 103.6(6) . 2_666
O9W K3 O16 120.9(8) . 2_666
O5 K3 O16 133.38(19) 1_545 2_666
O5 K3 O16 56.14(15) 2_666 2_666
O9W' K3 O16 110.8(5) . 2_666
O18 K3 O16 55.11(15) 2_666 2_666
O5W K3 O16 136.9(6) . 2_666
O21 K3 O16 45.01(13) 2_666 2_666
O9W K3 O10A 53.8(7) . 2_666
O5 K3 O10A 93.8(4) 1_545 2_666
O5 K3 O10A 71.3(4) 2_666 2_666
O9W' K3 O10A 41.4(6) . 2_666
O18 K3 O10A 127.2(4) 2_666 2_666
O5W K3 O10A 117.4(7) . 2_666
O21 K3 O10A 58.1(4) 2_666 2_666
O16 K3 O10A 74.8(4) 2_666 2_666
O9W K3 V6 128.8(6) . 2_666
O5 K3 V6 101.75(17) 1_545 2_666
O5 K3 V6 25.09(11) 2_666 2_666
O9W' K3 V6 116.4(5) . 2_666
O18 K3 V6 70.86(14) 2_666 2_666
O5W K3 V6 163.5(5) . 2_666
O21 K3 V6 72.92(13) 2_666 2_666
O16 K3 V6 31.73(10) 2_666 2_666
O10A K3 V6 75.0(4) 2_666 2_666
O9W K3 V1 142.7(8) . 2_666
O5 K3 V1 134.40(17) 1_545 2_666
O5 K3 V1 71.11(14) 2_666 2_666
O9W' K3 V1 136.9(6) . 2_666
O18 K3 V1 24.59(10) 2_666 2_666
O5W K3 V1 115.8(5) . 2_666
O21 K3 V1 62.33(12) 2_666 2_666
O16 K3 V1 31.36(10) 2_666 2_666
O10A K3 V1 105.9(4) 2_666 2_666
V6 K3 V1 47.97(8) 2_666 2_666
O9W K3 K3 102.7(6) . 2_656
O5 K3 K3 38.88(13) 1_545 2_656
O5 K3 K3 38.42(13) 2_666 2_656
O9W' K3 K3 97.4(6) . 2_656
O18 K3 K3 115.98(18) 2_666 2_656
O5W K3 K3 127.3(6) . 2_656
O21 K3 K3 125.80(18) 2_666 2_656
O16 K3 K3 94.53(14) 2_666 2_656
O10A K3 K3 80.5(4) 2_666 2_656
V6 K3 K3 63.06(9) 2_666 2_656
V1 K3 K3 103.73(12) 2_666 2_656
O30 K4 O28 132.7(2) 2_566 1_445
O30 K4 O11A 98.3(7) 2_566 .
O28 K4 O11A 93.9(7) 1_445 .
O30 K4 O3 100.0(2) 2_566 .
O28 K4 O3 126.66(17) 1_445 .
O11A K4 O3 85.0(7) . .
O30 K4 O26 167.5(2) 2_566 1_545
O28 K4 O26 57.67(17) 1_445 1_545
O11A K4 O26 72.3(7) . 1_545
O3 K4 O26 71.57(17) . 1_545
O30 K4 O23 67.50(16) 2_566 .
O28 K4 O23 109.52(17) 1_445 .
O11A K4 O23 156.6(7) . .
O3 K4 O23 79.64(15) . .
O26 K4 O23 118.35(15) 1_545 .
O30 K4 O10 112.75(17) 2_566 .
O28 K4 O10 89.19(18) 1_445 .
O11A K4 O10 134.1(7) . .
O3 K4 O10 57.83(14) . .
O26 K4 O10 71.04(15) 1_545 .
O23 K4 O10 47.59(14) . .
O30 K4 O12W 105.6(3) 2_566 1_455
O28 K4 O12W 69.2(4) 1_445 1_455
O11A K4 O12W 27.6(7) . 1_455
O3 K4 O12W 109.4(4) . 1_455
O26 K4 O12W 69.9(3) 1_545 1_455
O23 K4 O12W 169.9(3) . 1_455
O10 K4 O12W 141.0(3) . 1_455
O30 K4 O11B 70.7(5) 2_566 .
O28 K4 O11B 137.1(5) 1_445 .
O11A K4 O11B 43.4(8) . .
O3 K4 O11B 59.2(4) . .
O26 K4 O11B 96.9(5) 1_545 .
O23 K4 O11B 113.1(4) . .
O10 K4 O11B 116.4(5) . .
O12W K4 O11B 69.6(6) 1_455 .
O30 K4 O9W 80.4(5) 2_566 1_455
O28 K4 O9W 62.4(5) 1_445 1_455
O11A K4 O9W 67.8(9) . 1_455
O3 K4 O9W 152.4(5) . 1_455
O26 K4 O9W 102.8(5) 1_545 1_455
O23 K4 O9W 124.4(5) . 1_455
O10 K4 O9W 147.4(5) . 1_455
O12W K4 O9W 45.7(6) 1_455 1_455
O11B K4 O9W 95.9(7) . 1_455
O30 K4 B1 93.0(2) 2_566 2_677
O28 K4 B1 89.0(2) 1_445 2_677
O11A K4 B1 161.6(7) . 2_677
O3 K4 B1 78.81(18) . 2_677
O26 K4 B1 94.22(18) 1_545 2_677
O23 K4 B1 25.94(17) . 2_677
O10 K4 B1 27.66(16) . 2_677
O12W K4 B1 157.6(3) 1_455 2_677
O11B K4 B1 129.8(5) . 2_677
O9W K4 B1 128.7(6) 1_455 2_677
O30 K4 O24 99.9(2) 2_566 2_677
O28 K4 O24 65.35(17) 1_445 2_677
O11A K4 O24 158.6(7) . 2_677
O3 K4 O24 102.91(15) . 2_677
O26 K4 O24 91.06(16) 1_545 2_677
O23 K4 O24 44.30(14) . 2_677
O10 K4 O24 45.73(14) . 2_677
O12W K4 O24 134.0(4) 1_455 2_677
O11B K4 O24 156.2(4) . 2_677
O9W K4 O24 104.2(6) 1_455 2_677
B1 K4 O24 26.70(17) 2_677 2_677
O11B K5 O18 149.5(5) . .
O11B K5 O8W 90.3(6) . 2
O18 K5 O8W 82.9(4) . 2
O11B K5 O6W 108.1(6) . 1_455
O18 K5 O6W 97.2(3) . 1_455
O8W K5 O6W 69.0(4) 2 1_455
O11B K5 O29 113.6(5) . .
O18 K5 O29 78.4(2) . .
O8W K5 O29 155.7(4) 2 .
O6W K5 O29 98.1(3) 1_455 .
O11B K5 O3 60.9(5) . .
O18 K5 O3 92.22(18) . .
O8W K5 O3 105.3(4) 2 .
O6W K5 O3 168.1(3) 1_455 .
O29 K5 O3 90.89(18) . .
O11B K5 O12 109.5(5) . .
O18 K5 O12 57.36(16) . .
O8W K5 O12 131.4(4) 2 .
O6W K5 O12 136.4(3) 1_455 .
O29 K5 O12 46.20(14) . .
O3 K5 O12 55.31(16) . .
O11B K5 O30 65.1(5) . 2_566
O18 K5 O30 130.3(2) . 2_566
O8W K5 O30 145.8(4) 2 2_566
O6W K5 O30 95.2(2) 1_455 2_566
O29 K5 O30 52.31(17) . 2_566
O3 K5 O30 84.06(19) . 2_566
O12 K5 O30 81.24(17) . 2_566
O11B K5 B8 132.4(5) . .
O18 K5 B8 67.7(2) . .
O8W K5 B8 133.9(5) 2 .
O6W K5 B8 80.1(3) 1_455 .
O29 K5 B8 22.38(18) . .
O3 K5 B8 110.3(2) . .
O12 K5 B8 58.18(18) . .
O30 K5 B8 67.5(2) 2_566 .
O11B K5 V1 132.4(5) . .
O18 K5 V1 25.38(12) . .
O8W K5 V1 102.3(4) 2 .
O6W K5 V1 119.3(3) 1_455 .
O29 K5 V1 65.20(14) . .
O3 K5 V1 71.55(14) . .
O12 K5 V1 32.64(10) . .
O30 K5 V1 111.82(16) 2_566 .
B8 K5 V1 64.01(17) . .
O11B K5 V2 84.6(5) . .
O18 K5 V2 71.90(14) . .
O8W K5 V2 115.6(4) 2 .
O6W K5 V2 166.8(3) 1_455 .
O29 K5 V2 72.90(13) . .
O3 K5 V2 25.04(11) . .
O12 K5 V2 31.10(10) . .
O30 K5 V2 86.81(15) 2_566 .
B8 K5 V2 88.67(16) . .
V1 K5 V2 48.43(6) . .
O11B K5 K4 47.9(5) . .
O18 K5 K4 122.81(17) . .
O8W K5 K4 134.8(4) 2 .
O6W K5 K4 132.2(3) 1_455 .
O29 K5 K4 69.22(14) . .
O3 K5 K4 44.69(14) . .
O12 K5 K4 66.22(14) . .
O30 K5 K4 39.80(11) 2_566 .
B8 K5 K4 91.23(18) . .
V1 K5 K4 97.43(12) . .
V2 K5 K4 54.36(10) . .
V3 O1 K1 104.3(2) . .
V3 O1 K2 106.7(3) . .
K1 O1 K2 119.63(19) . .
V5 O2 K1 106.4(3) . 2_777
V2 O3 K4 102.0(2) . .
V2 O3 K2 104.0(2) . .
K4 O3 K2 128.1(2) . .
V2 O3 K5 102.0(3) . .
K4 O3 K5 88.31(17) . .
K2 O3 K5 128.0(2) . .
V4 O4 K1 101.4(2) . .
V4 O4 K1 102.9(2) . 2_777
K1 O4 K1 120.75(19) . 2_777
V6 O5 K3 149.0(3) . 1_565
V6 O5 K3 105.5(3) . 2_666
K3 O5 K3 102.7(2) 1_565 2_666
B4 O6 V2 130.4(4) 2_677 .
B4 O6 V3 128.3(4) 2_677 .
V2 O6 V3 101.2(2) . .
B4 O6 K2 90.4(4) 2_677 .
V2 O6 K2 88.65(17) . .
V3 O6 K2 87.23(18) . .
B9 O7 B7 114.9(5) . .
B9 O7 V4 121.1(4) . 2_677
B7 O7 V4 121.5(4) . 2_677
B4 O8 B6 114.2(5) . .
B4 O8 V6 120.9(4) . .
B6 O8 V6 121.4(4) . .
B3 O9 V6 130.6(4) . .
B3 O9 V5 127.0(4) . .
V6 O9 V5 101.5(2) . .
B1 O10 B3 113.9(5) 2_677 2_677
B1 O10 V2 121.1(4) 2_677 .
B3 O10 V2 120.3(4) 2_677 .
B1 O10 K4 83.4(4) 2_677 .
B3 O10 K4 119.1(4) 2_677 .
V2 O10 K4 89.34(17) . .
B1 O11 V4 129.3(4) . .
B1 O11 V5 127.9(4) . .
V4 O11 V5 102.7(2) . .
B1 O11 K1 93.7(4) . 2_777
V4 O11 K1 86.70(17) . 2_777
V5 O11 K1 85.93(18) . 2_777
B9 O12 V2 129.8(4) . .
B9 O12 V1 128.1(4) . .
V2 O12 V1 101.9(2) . .
B9 O12 K5 95.0(4) . .
V2 O12 K5 90.9(2) . .
V1 O12 K5 86.6(2) . .
V1 O13 V5 143.7(3) . .
V1 O13 V6 101.8(2) . .
V5 O13 V6 100.3(2) . .
B6 O14 V4 129.3(4) . 2_677
B6 O14 V3 129.2(4) . 2_677
V4 O14 V3 101.4(2) 2_677 2_677
B6 O14 K1 96.6(4) . 2_677
V4 O14 K1 86.66(19) 2_677 2_677
V3 O14 K1 86.40(18) 2_677 2_677
V3 O15 V1 144.9(3) . .
V3 O15 V2 100.8(2) . .
V1 O15 V2 101.9(2) . .
B7 O16 V6 130.6(4) . .
B7 O16 V1 127.5(4) . .
V6 O16 V1 101.9(2) . .
B7 O16 K3 94.6(4) . 2_666
V6 O16 K3 86.83(18) . 2_666
V1 O16 K3 88.63(18) . 2_666
V5 O17 V3 144.7(3) . .
V5 O17 V4 101.9(2) . .
V3 O17 V4 101.2(2) . .
V1 O18 K5 106.4(3) . .
V1 O18 K3 106.1(3) . 2_666
K5 O18 K3 118.8(2) . 2_666
B5 O19 B6 119.8(5) . .
B5 O19 K1 102.7(4) . 2_677
B6 O19 K1 102.4(4) . 2_677
B6 O20 B7 121.5(5) . .
B8 O21 B7 121.8(6) . .
B8 O21 K3 107.8(5) . 2_666
B7 O21 K3 103.8(4) . 2_666
B2 O22 B3 122.1(6) . .
B1 O23 B9 120.4(5) 2_677 .
B1 O23 K4 86.7(4) 2_677 .
B9 O23 K4 121.3(4) . .
B2 O24 B1 120.4(6) . .
B2 O24 K1 99.9(4) . 2_777
B1 O24 K1 104.8(4) . 2_777
B2 O24 K4 100.4(4) . 2_677
B1 O24 K4 76.5(4) . 2_677
K1 O24 K4 155.28(19) 2_777 2_677
B3 O25 B4 117.7(5) . .
B3 O25 K2 141.3(4) . 1_565
B4 O25 K2 96.6(4) . 1_565
B5 O26 K4 125.6(5) . 1_565
B5 O26 K2 77.8(4) . 2_677
K4 O26 K2 153.82(19) 1_565 2_677
B5 O27 B4 123.0(6) . .
B5 O27 K2 112.0(4) . 1_565
B4 O27 K2 98.3(4) . 1_565
B5 O27 K2 99.7(4) . 2_677
B4 O27 K2 108.5(4) . 2_677
K2 O27 K2 116.42(18) 1_565 2_677
B2 O28 K4 153.7(5) . 1_665
B2 O28 K1 76.5(4) . 2_777
K4 O28 K1 120.2(2) 1_665 2_777
B8 O29 B9 121.9(6) . .
B8 O29 K5 102.2(5) . .
B9 O29 K5 104.1(4) . .
B8 O30 K4 144.2(5) . 2_566
B8 O30 K5 94.9(5) . 2_566
K4 O30 K5 86.7(2) 2_566 2_566
O23 B1 O11 111.1(6) 2_677 .
O23 B1 O24 108.3(6) 2_677 .
O11 B1 O24 108.1(6) . .
O23 B1 O10 112.3(6) 2_677 2_677
O11 B1 O10 108.1(5) . 2_677
O24 B1 O10 108.9(5) . 2_677
O23 B1 K4 67.3(3) 2_677 2_677
O11 B1 K4 175.0(5) . 2_677
O24 B1 K4 76.8(4) . 2_677
O10 B1 K4 68.9(3) 2_677 2_677
O23 B1 K1 104.4(4) 2_677 2_777
O11 B1 K1 61.9(3) . 2_777
O24 B1 K1 51.2(3) . 2_777
O10 B1 K1 142.8(4) 2_677 2_777
K4 B1 K1 122.9(2) 2_677 2_777
O22 B2 O24 122.7(7) . .
O22 B2 O28 116.6(7) . .
O24 B2 O28 120.6(7) . .
O22 B2 K1 136.2(5) . 2_777
O24 B2 K1 56.7(4) . 2_777
O28 B2 K1 80.0(4) . 2_777
O25 B3 O9 111.6(6) . .
O25 B3 O22 107.6(6) . .
O9 B3 O22 109.0(6) . .
O25 B3 O10 112.6(6) . 2_677
O9 B3 O10 107.9(5) . 2_677
O22 B3 O10 108.1(5) . 2_677
O25 B4 O27 107.7(5) . .
O25 B4 O6 110.5(5) . 2_677
O27 B4 O6 108.6(6) . 2_677
O25 B4 O8 114.0(6) . .
O27 B4 O8 108.0(5) . .
O6 B4 O8 107.9(5) 2_677 .
O25 B4 K2 58.4(3) . 1_565
O27 B4 K2 56.3(3) . 1_565
O6 B4 K2 148.4(4) 2_677 1_565
O8 B4 K2 103.4(4) . 1_565
O25 B4 K2 103.3(4) . 2_677
O27 B4 K2 48.7(3) . 2_677
O6 B4 K2 65.0(3) 2_677 2_677
O8 B4 K2 141.5(4) . 2_677
K2 B4 K2 87.7(2) 1_565 2_677
O27 B5 O19 123.1(6) . .
O27 B5 O26 118.9(6) . .
O19 B5 O26 118.0(6) . .
O27 B5 K2 56.8(4) . 2_677
O19 B5 K2 136.9(5) . 2_677
O26 B5 K2 78.4(4) . 2_677
O27 B5 K1 131.8(5) . 2_677
O19 B5 K1 55.0(4) . 2_677
O26 B5 K1 83.2(4) . 2_677
K2 B5 K1 91.7(2) 2_677 2_677
O27 B5 K2 47.5(3) . 1_565
O19 B5 K2 124.3(5) . 1_565
O26 B5 K2 98.0(4) . 1_565
K2 B5 K2 88.5(2) 2_677 1_565
K1 B5 K2 178.8(3) 2_677 1_565
O20 B6 O14 110.9(6) . .
O20 B6 O19 108.2(5) . .
O14 B6 O19 107.9(6) . .
O20 B6 O8 112.3(6) . .
O14 B6 O8 108.3(5) . .
O19 B6 O8 109.1(5) . .
O20 B6 K1 105.0(4) . 2_677
O14 B6 K1 59.2(3) . 2_677
O19 B6 K1 53.4(3) . 2_677
O8 B6 K1 142.5(4) . 2_677
O20 B7 O16 110.2(5) . .
O20 B7 O21 107.8(5) . .
O16 B7 O21 109.7(6) . .
O20 B7 O7 112.6(6) . .
O16 B7 O7 107.9(5) . .
O21 B7 O7 108.6(5) . .
O21 B8 O30 118.4(7) . .
O21 B8 O29 123.0(7) . .
O30 B8 O29 118.7(7) . .
O21 B8 K5 127.0(5) . .
O30 B8 K5 88.5(5) . .
O29 B8 K5 55.4(4) . .
O23 B9 O12 111.3(6) . .
O23 B9 O29 106.9(5) . .
O12 B9 O29 109.8(6) . .
O23 B9 O7 113.0(6) . .
O12 B9 O7 108.0(5) . .
O29 B9 O7 107.9(5) . .
K2 O5W K3 106.7(9) . .
O8W' O8W K5 102.8(12) . 2
O8W O8W' K2 132.4(15) . 1_444
O9W' O9W K3 110(4) . .
O9W' O9W K4 97(6) . 1_655
K3 O9W K4 114.9(9) . 1_655
O9W O9W' K3 57(4) . .
O9W O9W' K4 72(5) . 1_655
K3 O9W' K4 103.1(6) . 1_655
O10B O10A K3 118(2) . 2_666
K5 O11B K4 89.7(7) . .
O12W O11A K4 88.3(17) 1_455 .
O11A O12W K4 64.1(15) 1_655 1_655

loop_
_geom_bond_atom_site_label_1
_geom_bond_atom_site_label_2
_geom_bond_distance
_geom_bond_site_symmetry_2
V1 O18 1.618(5) .
V1 O13 1.929(5) .
V1 O15 1.933(5) .
V1 O16 1.945(5) .
V1 O12 1.957(5) .
V1 V6 3.015(4) .
V1 V2 3.017(3) .
V1 K5 3.621(5) .
V1 K3 3.736(5) 2_666
V2 O3 1.614(5) .
V2 O6 1.925(5) .
V2 O12 1.927(5) .
V2 O15 1.952(5) .
V2 O10 2.015(5) .
V2 V3 2.988(3) .
V2 K4 3.624(4) .
V2 K5 3.730(6) .
V2 K2 3.732(4) .
V3 O1 1.617(5) .
V3 O17 1.925(5) .
V3 O15 1.926(5) .
V3 O6 1.942(5) .
V3 O14 1.950(5) 2_677
V3 V4 3.006(3) .
V3 K1 3.538(4) .
V3 K2 3.698(5) .
V4 O4 1.610(5) .
V4 O11 1.919(5) .
V4 O14 1.933(5) 2_677
V4 O17 1.967(5) .
V4 O7 1.986(5) 2_677
V4 V5 3.019(3) .
V4 K1 3.537(4) .
V4 K1 3.586(3) 2_777
V5 O2 1.627(5) .
V5 O17 1.921(5) .
V5 O13 1.930(5) .
V5 O9 1.938(5) .
V5 O11 1.946(5) .
V5 V6 2.985(3) .
V5 K1 3.577(4) 2_777
V6 O5 1.619(5) .
V6 O9 1.916(5) .
V6 O16 1.938(5) .
V6 O13 1.957(5) .
V6 O8 2.010(5) .
V6 K3 3.680(5) 2_666
K1 O2 2.759(6) 2_777
K1 O1 2.772(6) .
K1 O4 2.847(6) .
K1 O4 2.864(6) 2_777
K1 O24 2.866(6) 2_777
K1 O19 2.927(6) 2_677
K1 O14 3.077(6) 2_677
K1 O11 3.142(6) 2_777
K1 B2 3.376(8) 2_777
K1 O28 3.420(6) 2_777
K1 B5 3.488(9) 2_677
K2 O4W 2.736(15) .
K2 O27 2.830(6) 1_545
K2 O27 2.835(6) 2_677
K2 O25 2.886(5) 1_545
K2 O1 2.893(6) .
K2 O5W 2.93(3) .
K2 O3 2.998(6) .
K2 O8W' 3.02(3) 1_666
K2 O6 3.243(6) .
K2 B5 3.338(9) 2_677
K2 O26 3.346(7) 2_677
K2 B4 3.367(8) 1_545
K3 O9W 2.61(3) .
K3 O5 2.872(6) 1_545
K3 O5 2.901(7) 2_666
K3 O9W' 2.91(3) .
K3 O18 2.949(7) 2_666
K3 O5W 2.96(3) .
K3 O21 3.018(7) 2_666
K3 O16 3.237(7) 2_666
K3 O10A 3.26(2) 2_666
K3 V6 3.680(5) 2_666
K3 V1 3.736(5) 2_666
K3 K3 4.508(8) 2_656
K4 O30 2.668(6) 2_566
K4 O28 2.675(6) 1_445
K4 O11A 2.77(3) .
K4 O3 2.928(7) .
K4 O26 2.977(6) 1_545
K4 O23 2.988(6) .
K4 O10 3.036(5) .
K4 O12W 3.08(2) 1_455
K4 O11B 3.09(2) .
K4 O9W 3.13(3) 1_455
K4 B1 3.232(9) 2_677
K4 O24 3.237(6) 2_677
K5 O11B 2.81(2) .
K5 O18 2.814(7) .
K5 O8W 2.82(2) 2
K5 O6W 2.853(12) 1_455
K5 O29 2.947(7) .
K5 O3 3.044(8) .
K5 O12 3.165(7) .
K5 O30 3.352(10) 2_566
K5 B8 3.499(10) .
O2 K1 2.759(6) 2_777
O4 K1 2.864(6) 2_777
O5 K3 2.872(6) 1_565
O5 K3 2.901(7) 2_666
O6 B4 1.487(9) 2_677
O7 B9 1.505(9) .
O7 B7 1.519(9) .
O7 V4 1.986(5) 2_677
O8 B4 1.516(9) .
O8 B6 1.517(9) .
O9 B3 1.466(9) .
O10 B1 1.511(9) 2_677
O10 B3 1.527(9) 2_677
O11 B1 1.468(9) .
O11 K1 3.142(6) 2_777
O12 B9 1.467(9) .
O14 B6 1.470(9) .
O14 V4 1.933(5) 2_677
O14 V3 1.950(5) 2_677
O14 K1 3.077(6) 2_677
O16 B7 1.464(9) .
O16 K3 3.237(7) 2_666
O18 K3 2.949(7) 2_666
O19 B5 1.360(9) .
O19 B6 1.491(9) .
O19 K1 2.927(6) 2_677
O20 B6 1.427(9) .
O20 B7 1.431(9) .
O21 B8 1.346(10) .
O21 B7 1.473(9) .
O21 K3 3.018(7) 2_666
O22 B2 1.352(10) .
O22 B3 1.482(9) .
O23 B1 1.416(9) 2_677
O23 B9 1.442(9) .
O24 B2 1.357(10) .
O24 B1 1.494(9) .
O24 K1 2.866(6) 2_777
O24 K4 3.237(6) 2_677
O25 B3 1.427(9) .
O25 B4 1.434(9) .
O25 K2 2.886(5) 1_565
O26 B5 1.380(9) .
O26 K4 2.977(6) 1_565
O26 K2 3.346(7) 2_677
O27 B5 1.349(9) .
O27 B4 1.460(9) .
O27 K2 2.830(6) 1_565
O27 K2 2.835(6) 2_677
O28 B2 1.384(10) .
O28 K4 2.675(6) 1_665
O28 K1 3.420(6) 2_777
O29 B8 1.363(10) .
O29 B9 1.474(9) .
O30 B8 1.357(10) .
O30 K4 2.668(6) 2_566
O30 K5 3.352(10) 2_566
B1 O23 1.416(9) 2_677
B1 O10 1.511(9) 2_677
B1 K4 3.232(9) 2_677
B1 K1 3.554(8) 2_777
B2 K1 3.376(8) 2_777
B3 O10 1.527(9) 2_677
B4 O6 1.487(9) 2_677
B4 K2 3.367(8) 1_565
B4 K2 3.577(8) 2_677
B5 K2 3.338(9) 2_677
B5 K1 3.488(8) 2_677
B5 K2 3.561(8) 1_565
B6 K1 3.559(9) 2_677
O6W K5 2.853(12) 1_655
O8W O8W' 1.73(3) .
O8W K5 2.82(2) 2
O8W' K2 3.02(3) 1_444
O9W O9W' 0.66(3) .
O9W K4 3.13(3) 1_655
O9W' K4 3.28(3) 1_655
O10A O10B 1.04(3) .
O10A K3 3.26(2) 2_666
O11A O12W 1.43(4) 1_455
O12W O11A 1.43(4) 1_655
O12W K4 3.08(2) 1_655
